data_7213350
loop_
_publ_author_name
'Yoshioka, Ryuzo'
'Hiramatsu, Hajime'
'Okamura, Kimio'
'Tsujioka, Ikuko'
'Yamada, Shin-ichi'

_publ_section_title
;
 Crystal structure--solubility relationships in optical resolution by
 diastereomeric salt formation of DL-phenylglycine with
 (1S&#x200A;)-(+)-camphor-10-sulfonic acid
;
_journal_issue 10
_journal_name_full 'Journal of the Chemical Society, Perkin Transactions 2'
_journal_page_first 2121
_journal_paper_doi 10.1039/b003068f
_journal_year 2000
_chemical_formula_sum 'C18 H25 N O6 S'
_chemical_formula_weight 383.45
_chemical_melting_point 207
_chemical_name_common D-PGd-CS
_chemical_name_systematic
; 
 D-phenylglycine(1S)-(+)-camphor-10-sulfonate
;
_space_group_IT_number 19
_symmetry_cell_setting orthorhombic
_symmetry_space_group_name_Hall 'P 2ac 2ab'
_symmetry_space_group_name_H-M 'P 21 21 21'
_atom_sites_solution_hydrogens geom
_atom_sites_solution_primary direct
_atom_sites_solution_secondary difmap
_audit_creation_method SHELXL-97
_cell_angle_alpha 90.00
_cell_angle_beta 90.00
_cell_angle_gamma 90.00
_cell_formula_units_Z 4
_cell_length_a 17.527(2)
_cell_length_b 15.290(2)
_cell_length_c 6.912(1)
_cell_measurement_reflns_used 25
_cell_measurement_temperature 293
_cell_measurement_theta_max 45
_cell_measurement_theta_min 35
_cell_volume 1852.3(4)
_computing_cell_refinement 'Rigaku/MSC AFC5R software 1992'
_computing_data_collection 'Rigaku/MSC AFC5R software 1992'
_computing_data_reduction 'Rigaku/MSC AFC5R software 1992'
_computing_structure_refinement 'SHELXL-97 (Sheldrick, 1997)'
_computing_structure_solution 'SHELXS-97 (Sheldrick, 1990)'
_diffrn_ambient_temperature 293
_diffrn_measured_fraction_theta_full 1.000
_diffrn_measured_fraction_theta_max 1.000
_diffrn_measurement_device_type 'Rigaku AFC5R diffractometer'
_diffrn_measurement_method ot
_diffrn_radiation_monochromator graphite
_diffrn_radiation_source 'nomal-focus rotating anode'
_diffrn_radiation_type CuK\a
_diffrn_radiation_wavelength 1.54178
_diffrn_reflns_av_R_equivalents 0.0000
_diffrn_reflns_av_sigmaI/netI 0.1800
_diffrn_reflns_limit_h_max 19
_diffrn_reflns_limit_h_min 0
_diffrn_reflns_limit_k_max 17
_diffrn_reflns_limit_k_min 0
_diffrn_reflns_limit_l_max 7
_diffrn_reflns_limit_l_min 0
_diffrn_reflns_number 1608
_diffrn_reflns_theta_full 59.96
_diffrn_reflns_theta_max 59.96
_diffrn_reflns_theta_min 3.84
_diffrn_standards_decay_% 0.0
_diffrn_standards_interval_count 200
_diffrn_standards_number 3
_exptl_absorpt_coefficient_mu 1.857
_exptl_absorpt_correction_type none
_exptl_crystal_colour colorless
_exptl_crystal_density_diffrn 1.375
_exptl_crystal_density_method 'not measured'
_exptl_crystal_description prism
_exptl_crystal_F_000 816
_exptl_crystal_size_max 0.65
_exptl_crystal_size_mid 0.50
_exptl_crystal_size_min 0.50
_refine_diff_density_max 0.764
_refine_diff_density_min -0.476
_refine_diff_density_rms 0.087
_refine_ls_abs_structure_details 'Flack H D (1983), Acta Cryst. A39, 876-881'
_refine_ls_abs_structure_Flack 0.07(4)
_refine_ls_extinction_coef 0.0100(14)
_refine_ls_extinction_expression Fc^*^=kFc[1+0.001xFc^2^\l^3^/sin(2\q)]^-1/4^
_refine_ls_extinction_method SHELXL
_refine_ls_goodness_of_fit_ref 1.023
_refine_ls_hydrogen_treatment noref
_refine_ls_matrix_type full
_refine_ls_number_parameters 236
_refine_ls_number_reflns 1608
_refine_ls_number_restraints 0
_refine_ls_restrained_S_all 1.023
_refine_ls_R_factor_all 0.0576
_refine_ls_R_factor_gt 0.0545
_refine_ls_shift/su_max 0.041
_refine_ls_shift/su_mean 0.003
_refine_ls_structure_factor_coef Fsqd
_refine_ls_weighting_details 'calc w=1/[\s^2^(Fo^2^)+(0.1000P)^2^+0.0000P] where P=(Fo^2^+2Fc^2^)/3'
_refine_ls_weighting_scheme calc
_refine_ls_wR_factor_gt 0.1517
_refine_ls_wR_factor_ref 0.1551
_reflns_number_gt 1495
_reflns_number_total 1608
_reflns_threshold_expression >2sigma(I)
_cod_data_source_file b003068fsup1.cif
_cod_data_source_block DPG-dCS
_cod_depositor_comments
;
The following automatic conversions were performed:

'_symmetry_cell_setting' value 'ORTHORHOMBIC' changed to
'orthorhombic' according to
/home/saulius/struct/CIF-dictionaries/cif_core.dic dictionary named
'cif_core.dic' version 2.4.2 from 2011-04-26.

Automatic conversion script
Id: cif_fix_values 1891 2012-01-12 08:04:46Z andrius 
;
_cod_original_sg_symbol_H-M P212121
_cod_database_code 7213350

loop_
_symmetry_equiv_pos_as_xyz
'x, y, z'
'-x+1/2, -y, z+1/2'
'x+1/2, -y+1/2, -z'
'-x, y+1/2, -z+1/2'

loop_
_atom_site_label
_atom_site_type_symbol
_atom_site_fract_x
_atom_site_fract_y
_atom_site_fract_z
_atom_site_U_iso_or_equiv
_atom_site_adp_type
_atom_site_occupancy
_atom_site_symmetry_multiplicity
_atom_site_calc_flag
S1 S 0.21061(7) 0.14275(7) 0.08717(16) 0.0350(4) Uani 1 1 d
O2 O 0.1469(2) 0.1384(2) 0.2162(7) 0.0581(11) Uani 1 1 d
O3 O 0.2812(2) 0.1282(3) 0.1892(9) 0.0806(16) Uani 1 1 d
O4 O 0.2097(5) 0.0840(3) -0.0723(7) 0.119(3) Uani 1 1 d
O8 O 0.3559(2) 0.3341(3) 0.1211(5) 0.0504(10) Uani 1 1 d
O34 O 0.0381(3) 0.1525(2) 0.6341(8) 0.0765(15) Uani 1 1 d
O35 O -0.0318(2) 0.0540(2) 0.7887(7) 0.0582(11) Uani 1 1 d
N31 N 0.1528(2) 0.0398(2) 0.5641(6) 0.0366(9) Uani 1 1 d
C5 C 0.2126(3) 0.2509(3) 0.0001(8) 0.0416(12) Uani 1 1 d
C6 C 0.2740(2) 0.2815(3) -0.1409(6) 0.0258(9) Uani 1 1 d
C7 C 0.3387(3) 0.3325(3) -0.0496(7) 0.0335(11) Uani 1 1 d
C9 C 0.3761(3) 0.3852(3) -0.2066(9) 0.0460(13) Uani 1 1 d
C10 C 0.3272(3) 0.3620(3) -0.3807(7) 0.0403(12) Uani 1 1 d
C11 C 0.3488(3) 0.2681(3) -0.4382(7) 0.0435(12) Uani 1 1 d
C12 C 0.3158(3) 0.2137(3) -0.2699(7) 0.0354(10) Uani 1 1 d
C13 C 0.2464(3) 0.3513(3) -0.2915(7) 0.0346(10) Uani 1 1 d
C14 C 0.2145(3) 0.4331(3) -0.1980(9) 0.0516(14) Uani 1 1 d
C15 C 0.1875(4) 0.3168(4) -0.4342(9) 0.0599(16) Uani 1 1 d
C32 C 0.0800(3) 0.0033(3) 0.6437(7) 0.0351(11) Uani 1 1 d
C33 C 0.0269(3) 0.0803(3) 0.6880(7) 0.0417(12) Uani 1 1 d
C36 C 0.0437(2) -0.0617(3) 0.5101(7) 0.0319(10) Uani 1 1 d
C37 C 0.0237(3) -0.1441(3) 0.5784(7) 0.0374(11) Uani 1 1 d
C38 C -0.0121(3) -0.2035(3) 0.4586(8) 0.0421(13) Uani 1 1 d
C39 C -0.0278(3) -0.1821(3) 0.2705(9) 0.0451(13) Uani 1 1 d
C40 C -0.0080(3) -0.0998(3) 0.2002(8) 0.0451(13) Uani 1 1 d
C41 C 0.0272(3) -0.0401(3) 0.3191(7) 0.0371(11) Uani 1 1 d
H16 H 0.2165 0.2878 0.1104 0.050 Uiso 1 1 d
H17 H 0.1651 0.2607 -0.0622 0.050 Uiso 1 1 d
H18 H 0.3743 0.4461 -0.1797 0.055 Uiso 1 1 d
H19 H 0.4279 0.3680 -0.2257 0.055 Uiso 1 1 d
H20 H 0.3298 0.4029 -0.4837 0.049 Uiso 1 1 d
H21 H 0.4023 0.2614 -0.4476 0.052 Uiso 1 1 d
H22 H 0.3257 0.2524 -0.5580 0.052 Uiso 1 1 d
H23 H 0.2810 0.1710 -0.3169 0.042 Uiso 1 1 d
H24 H 0.3555 0.1859 -0.2001 0.042 Uiso 1 1 d
H25 H 0.1657 0.4207 -0.1441 0.061 Uiso 1 1 d
H26 H 0.2479 0.4522 -0.0985 0.061 Uiso 1 1 d
H27 H 0.2095 0.4779 -0.2925 0.061 Uiso 1 1 d
H28 H 0.2018 0.2599 -0.4759 0.072 Uiso 1 1 d
H29 H 0.1390 0.3142 -0.3728 0.072 Uiso 1 1 d
H30 H 0.1847 0.3548 -0.5427 0.072 Uiso 1 1 d
H42 H 0.1856 -0.0070 0.5281 0.044 Uiso 1 1 d
H43 H 0.1418 0.0744 0.4534 0.044 Uiso 1 1 d
H44 H 0.1770 0.0747 0.6594 0.044 Uiso 1 1 d
H45 H 0.0914 -0.0256 0.7624 0.042 Uiso 1 1 d
H46 H -0.0657 0.0909 0.7835 0.058 Uiso 1 1 d
H47 H 0.0348 -0.1598 0.7083 0.045 Uiso 1 1 d
H48 H -0.0260 -0.2594 0.5071 0.050 Uiso 1 1 d
H49 H -0.0521 -0.2233 0.1882 0.054 Uiso 1 1 d
H50 H -0.0190 -0.0850 0.0695 0.054 Uiso 1 1 d
H51 H 0.0405 0.0160 0.2706 0.044 Uiso 1 1 d

loop_
_atom_site_aniso_label
_atom_site_aniso_U_11
_atom_site_aniso_U_22
_atom_site_aniso_U_33
_atom_site_aniso_U_23
_atom_site_aniso_U_13
_atom_site_aniso_U_12
S1 0.0502(7) 0.0254(6) 0.0296(6) 0.0014(5) 0.0064(5) -0.0058(5)
O2 0.053(2) 0.0434(19) 0.078(3) 0.022(2) 0.024(2) 0.0023(17)
O3 0.049(2) 0.075(3) 0.118(4) 0.057(3) -0.003(3) 0.021(2)
O4 0.247(8) 0.062(3) 0.049(3) -0.017(2) 0.019(4) -0.082(4)
O8 0.061(2) 0.060(2) 0.0308(18) -0.0050(17) -0.0158(18) -0.0118(19)
O34 0.089(3) 0.035(2) 0.106(4) 0.009(2) 0.053(3) 0.0143(19)
O35 0.061(2) 0.047(2) 0.068(3) -0.001(2) 0.028(2) 0.0046(18)
N31 0.037(2) 0.0258(17) 0.047(2) -0.0074(19) -0.001(2) 0.0007(15)
C5 0.038(2) 0.031(2) 0.056(3) 0.014(2) 0.014(2) 0.004(2)
C6 0.0292(19) 0.0244(18) 0.024(2) 0.0038(18) -0.0030(18) -0.0039(17)
C7 0.036(2) 0.031(2) 0.033(2) -0.003(2) -0.004(2) -0.0002(19)
C9 0.045(3) 0.042(3) 0.052(3) 0.004(3) 0.005(2) -0.018(2)
C10 0.051(3) 0.038(3) 0.031(2) 0.013(2) 0.004(2) 0.004(2)
C11 0.051(3) 0.046(3) 0.033(2) 0.005(2) 0.007(2) 0.007(2)
C12 0.037(2) 0.030(2) 0.040(2) -0.001(2) 0.003(2) 0.0013(19)
C13 0.041(2) 0.032(2) 0.031(2) 0.004(2) -0.004(2) 0.006(2)
C14 0.066(3) 0.034(3) 0.055(3) 0.006(3) 0.006(3) 0.012(2)
C15 0.064(3) 0.063(3) 0.052(3) -0.001(3) -0.031(3) 0.010(3)
C32 0.043(2) 0.030(2) 0.032(2) -0.0011(19) 0.006(2) -0.0006(19)
C33 0.053(3) 0.038(3) 0.035(2) -0.004(2) 0.009(2) 0.000(2)
C36 0.025(2) 0.028(2) 0.043(3) 0.001(2) 0.0044(19) 0.0055(18)
C37 0.037(2) 0.036(2) 0.040(3) 0.002(2) 0.007(2) 0.000(2)
C38 0.034(2) 0.029(2) 0.063(3) 0.002(2) 0.010(2) -0.0010(19)
C39 0.033(2) 0.036(2) 0.067(4) -0.011(3) -0.006(3) 0.000(2)
C40 0.044(3) 0.048(3) 0.044(3) 0.001(3) -0.009(3) 0.006(2)
C41 0.042(2) 0.028(2) 0.042(3) 0.005(2) -0.002(2) 0.0026(19)

loop_
_atom_type_symbol
_atom_type_description
_atom_type_scat_dispersion_real
_atom_type_scat_dispersion_imag
_atom_type_scat_source
C C 0.0181 0.0091 'International Tables Vol C Tables 4.2.6.8 and 6.1.1.4'
H H 0.0000 0.0000 'International Tables Vol C Tables 4.2.6.8 and 6.1.1.4'
O O 0.0492 0.0322 'International Tables Vol C Tables 4.2.6.8 and 6.1.1.4'
N N 0.0311 0.0180 'International Tables Vol C Tables 4.2.6.8 and 6.1.1.4'
S S 0.3331 0.5567 'International Tables Vol C Tables 4.2.6.8 and 6.1.1.4'

loop_
_geom_angle_atom_site_label_1
_geom_angle_atom_site_label_2
_geom_angle_atom_site_label_3
_geom_angle
O4 S1 O2 116.4(3)
O4 S1 O3 107.0(4)
O2 S1 O3 111.0(3)
O4 S1 C5 109.2(3)
O2 S1 C5 105.8(2)
O3 S1 C5 107.1(3)
C6 C5 S1 121.4(3)
C7 C6 C5 114.8(4)
C7 C6 C12 103.3(3)
C5 C6 C12 119.7(4)
C7 C6 C13 99.1(3)
C5 C6 C13 114.6(4)
C12 C6 C13 102.6(3)
O8 C7 C9 125.6(5)
O8 C7 C6 126.8(4)
C9 C7 C6 107.6(4)
C7 C9 C10 101.6(4)
C9 C10 C11 106.5(4)
C9 C10 C13 103.0(4)
C11 C10 C13 103.2(4)
C10 C11 C12 102.5(4)
C11 C12 C6 104.5(4)
C14 C13 C15 108.1(4)
C14 C13 C10 114.8(4)
C15 C13 C10 113.4(4)
C14 C13 C6 113.1(4)
C15 C13 C6 113.8(4)
C10 C13 C6 93.1(3)
N31 C32 C36 112.5(4)
N31 C32 C33 107.8(4)
C36 C32 C33 112.0(4)
O34 C33 O35 126.1(5)
O34 C33 C32 123.6(5)
O35 C33 C32 110.4(4)
C41 C36 C37 119.0(5)
C41 C36 C32 121.1(4)
C37 C36 C32 119.9(4)
C38 C37 C36 120.4(5)
C39 C38 C37 120.4(5)
C38 C39 C40 119.7(5)
C41 C40 C39 120.2(5)
C40 C41 C36 120.2(5)

loop_
_geom_bond_atom_site_label_1
_geom_bond_atom_site_label_2
_geom_bond_distance
S1 O4 1.422(5)
S1 O2 1.430(4)
S1 O3 1.441(4)
S1 C5 1.760(5)
O8 C7 1.218(6)
O34 C33 1.181(7)
O35 C33 1.306(6)
N31 C32 1.498(6)
C5 C6 1.525(6)
C6 C7 1.515(6)
C6 C12 1.551(6)
C6 C13 1.566(6)
C7 C9 1.502(7)
C9 C10 1.520(8)
C10 C11 1.537(7)
C10 C13 1.553(7)
C11 C12 1.543(6)
C13 C14 1.516(7)
C13 C15 1.522(7)
C32 C36 1.499(7)
C32 C33 1.532(7)
C36 C41 1.391(7)
C36 C37 1.391(7)
C37 C38 1.379(7)
C38 C39 1.368(8)
C39 C40 1.393(8)
C40 C41 1.374(7)
